data_4346355
loop_
_publ_author_name
'Chen, Hong'
'Zhao, Huishuang'
'Yu, Zheng-Bao'
'Wang, Lei'
'Sun, Licheng'
'Sun, Junliang'

_publ_section_title
;
 Construct Polyoxometalate Frameworks through Covalent Bonds.
;
_journal_issue 17
_journal_name_full 'Inorganic chemistry'
_journal_page_first 8699
_journal_page_last 8704
_journal_paper_doi 10.1021/acs.inorgchem.5b01326
_journal_volume 54
_journal_year 2015
_chemical_formula_sum 'C16 H40 B20 N3 O64 V10'
_chemical_formula_weight 2024.11
_space_group_IT_number 178
_space_group_name_Hall 'P 61 2 (0 0 5)'
_space_group_name_H-M_alt 'P 61 2 2'
_symmetry_cell_setting hexagonal
_symmetry_space_group_name_H-M 'P 61 2 2'
_atom_sites_solution_hydrogens geom
_atom_sites_solution_primary direct
_atom_sites_solution_secondary difmap
_audit_creation_method SHELXL-97
_cell_angle_alpha 90.00
_cell_angle_beta 90.00
_cell_angle_gamma 120.00
_cell_formula_units_Z 6
_cell_length_a 17.0389(2)
_cell_length_b 17.0389(2)
_cell_length_c 58.1335(9)
_cell_measurement_temperature 100(2)
_cell_volume 14616.4(3)
_computing_structure_refinement 'SHELXL-97 (Sheldrick, 1997)'
_computing_structure_solution 'SHELXS-97 (Sheldrick, 1990)'
_diffrn_ambient_temperature 100(2)
_diffrn_measured_fraction_theta_full 0.996
_diffrn_measured_fraction_theta_max 0.996
_diffrn_radiation_monochromator graphite
_diffrn_radiation_source 'fine-focus sealed tube'
_diffrn_radiation_type MoK\a
_diffrn_radiation_wavelength 0.71073
_diffrn_reflns_av_R_equivalents 0.0431
_diffrn_reflns_av_sigmaI/netI 0.0285
_diffrn_reflns_limit_h_max 14
_diffrn_reflns_limit_h_min -20
_diffrn_reflns_limit_k_max 20
_diffrn_reflns_limit_k_min -18
_diffrn_reflns_limit_l_max 69
_diffrn_reflns_limit_l_min -69
_diffrn_reflns_number 53066
_diffrn_reflns_theta_full 25.02
_diffrn_reflns_theta_max 25.02
_diffrn_reflns_theta_min 3.10
_exptl_absorpt_coefficient_mu 1.005
_exptl_absorpt_correction_T_max 0.816
_exptl_absorpt_correction_T_min 0.744
_exptl_absorpt_correction_type multi-scan
_exptl_absorpt_process_details
;
CrysAlisPro, Agilent Technologies,
Version 1.171.35.21 (release 20-01-2012 CrysAlis171 .NET)
(compiled Jan 23 2012,18:06:46)
Empirical absorption correction using spherical harmonics,
 implemented in SCALE3 ABSPACK scaling algorithm.
;
_exptl_crystal_colour green
_exptl_crystal_density_diffrn 1.380
_exptl_crystal_density_method 'not measured'
_exptl_crystal_description block
_exptl_crystal_F_000 5994
_exptl_crystal_size_max 0.52
_exptl_crystal_size_mid 0.25
_exptl_crystal_size_min 0.20
_refine_diff_density_max 0.610
_refine_diff_density_min -0.401
_refine_diff_density_rms 0.092
_refine_ls_abs_structure_details 'Flack H D (1983), Acta Cryst. A39, 876-881'
_refine_ls_abs_structure_Flack 0.05(3)
_refine_ls_extinction_method none
_refine_ls_goodness_of_fit_ref 1.072
_refine_ls_hydrogen_treatment mixed
_refine_ls_matrix_type full
_refine_ls_number_parameters 502
_refine_ls_number_reflns 8605
_refine_ls_number_restraints 6
_refine_ls_restrained_S_all 1.073
_refine_ls_R_factor_all 0.0564
_refine_ls_R_factor_gt 0.0533
_refine_ls_shift/su_max 0.002
_refine_ls_shift/su_mean 0.000
_refine_ls_structure_factor_coef Fsqd
_refine_ls_weighting_details 'calc w=1/[\s^2^(Fo^2^)+(0.1041P)^2^+13.5732P] where P=(Fo^2^+2Fc^2^)/3'
_refine_ls_weighting_scheme calc
_refine_ls_wR_factor_gt 0.1600
_refine_ls_wR_factor_ref 0.1631
_reflns_number_gt 7953
_reflns_number_total 8605
_reflns_threshold_expression >2sigma(I)
_cod_data_source_file ic5b01326_si_002.cif
_cod_data_source_block ed
_cod_original_sg_symbol_H-M P6122
_cod_database_code 4346355

loop_
_symmetry_equiv_pos_as_xyz
'x, y, z'
'-y, x-y, z+1/3'
'-x+y, -x, z+2/3'
'-x, -y, z+1/2'
'y, -x+y, z+5/6'
'x-y, x, z+1/6'
'y, x, -z+1/3'
'x-y, -y, -z'
'-x, -x+y, -z+2/3'
'-y, -x, -z+5/6'
'-x+y, y, -z+1/2'
'x, x-y, -z+1/6'

loop_
_atom_site_label
_atom_site_type_symbol
_atom_site_fract_x
_atom_site_fract_y
_atom_site_fract_z
_atom_site_U_iso_or_equiv
_atom_site_adp_type
_atom_site_occupancy
_atom_site_symmetry_multiplicity
_atom_site_calc_flag
_atom_site_refinement_flags
V1 V 0.92167(6) 1.04202(6) 0.588895(14) 0.0413(2) Uani 1 1 d .
V2 V 0.81159(7) 1.13571(6) 0.599480(13) 0.0399(2) Uani 1 1 d .
V3 V 0.62621(7) 0.52652(6) 0.562300(13) 0.0391(2) Uani 1 1 d .
V4 V 0.43101(7) 0.49064(6) 0.566283(14) 0.0413(2) Uani 1 1 d .
V5 V 0.32704(6) 0.57693(6) 0.576684(15) 0.0406(2) Uani 1 1 d .
O1 O 0.9078(3) 0.9377(3) 0.60479(6) 0.0457(9) Uani 1 1 d .
O2 O 0.8547(3) 0.7950(3) 0.55245(5) 0.0429(8) Uani 1 1 d .
O3 O 0.8504(3) 1.0881(2) 0.57296(5) 0.0411(8) Uani 1 1 d .
O4 O 0.7176(3) 0.6229(3) 0.54399(5) 0.0388(8) Uani 1 1 d .
O5 O 0.7151(3) 0.5855(3) 0.58601(5) 0.0409(8) Uani 1 1 d .
O6 O 0.5337(3) 0.5389(2) 0.54439(5) 0.0407(8) Uani 1 1 d .
O7 O 0.5324(3) 0.5037(3) 0.58531(6) 0.0430(8) Uani 1 1 d .
O8 O 0.3904(2) 0.5639(3) 0.55097(6) 0.0417(8) Uani 1 1 d .
O9 O 0.3880(2) 0.5247(3) 0.59280(5) 0.0427(8) Uani 1 1 d .
O10 O 0.3467(2) 0.6926(2) 0.56251(6) 0.0424(8) Uani 1 1 d .
O11 O 1.0253(3) 1.1227(3) 0.59050(7) 0.0619(12) Uani 1 1 d .
O12 O 0.8861(3) 1.2388(3) 0.60342(6) 0.0566(11) Uani 1 1 d .
O13 O 0.6186(3) 0.4316(3) 0.55561(6) 0.0569(11) Uani 1 1 d .
O14 O 0.3661(3) 0.3853(3) 0.56096(7) 0.0624(12) Uani 1 1 d .
O15 O 0.2224(3) 0.5043(3) 0.57455(8) 0.0651(12) Uani 1 1 d .
O16 O 0.8484(3) 0.8964(3) 0.52488(6) 0.0556(11) Uani 1 1 d .
O17 O 0.7796(3) 0.7452(3) 0.51635(5) 0.0475(9) Uani 1 1 d .
O18 O 0.6246(3) 0.6308(3) 0.51326(5) 0.0441(8) Uani 1 1 d .
O19 O 0.4781(3) 0.6007(3) 0.51610(5) 0.0485(10) Uani 1 1 d .
O20 O 0.4081(3) 0.6854(3) 0.52620(6) 0.0476(9) Uani 1 1 d .
O21 O 0.4063(3) 0.8162(3) 0.53593(6) 0.0555(11) Uani 1 1 d .
O22 O 0.4732(3) 0.5016(3) 0.62287(6) 0.0536(10) Uani 1 1 d .
O23 O 0.6186(3) 0.5208(3) 0.61921(6) 0.0573(11) Uani 1 1 d .
O24 O 0.7480(4) 0.6621(3) 0.62254(6) 0.0634(12) Uani 1 1 d .
O25 O 0.8330(3) 0.8114(3) 0.63114(6) 0.0467(9) Uani 1 1 d .
O26 O 0.1423(3) 0.4037(3) 0.49587(6) 0.0472(9) Uani 1 1 d .
O27 O 0.3170(3) 0.5383(3) 0.51356(6) 0.0470(9) Uani 1 1 d .
O28 O 0.3129(4) 0.4342(4) 0.62619(8) 0.0839(17) Uani 1 1 d D
O29 O 0.7645(4) 0.5368(3) 0.61966(6) 0.0611(12) Uani 1 1 d .
O30 O 0.9797(3) 0.9326(4) 0.64108(8) 0.0725(14) Uani 1 1 d D
O31 O 0.8793(6) 0.4735(6) 0.63534(12) 0.120(3) Uani 1 1 d .
O32 O 0.159(2) 0.277(2) 0.6225(5) 0.229(7) Uiso 0.50 1 d PD
O33 O 1.140(2) 1.047(2) 0.6566(5) 0.229(7) Uiso 0.50 1 d PD
B1 B 0.8272(4) 0.8129(5) 0.53106(9) 0.0424(13) Uani 1 1 d .
B2 B 0.7153(5) 0.6480(5) 0.51968(9) 0.0431(14) Uani 1 1 d .
B3 B 0.5452(4) 0.5897(4) 0.52471(9) 0.0405(13) Uani 1 1 d .
B4 B 0.3977(4) 0.5965(5) 0.52700(10) 0.0452(14) Uani 1 1 d .
B5 B 0.3869(4) 0.7306(4) 0.54167(10) 0.0420(13) Uani 1 1 d .
B6 B 0.3954(5) 0.5103(5) 0.61755(10) 0.0482(15) Uani 1 1 d .
B7 B 0.5415(5) 0.5099(5) 0.60893(9) 0.0448(14) Uani 1 1 d .
B8 B 0.7099(5) 0.5742(4) 0.61110(9) 0.0410(13) Uani 1 1 d .
B9 B 0.8124(5) 0.7462(5) 0.61492(8) 0.0418(14) Uani 1 1 d .
B10 B 0.8924(5) 0.9099(5) 0.62908(11) 0.0471(14) Uani 1 1 d .
C1 C 1.0570(18) 1.0197(17) 0.6388(8) 0.229(7) Uiso 0.50 1 d PD
H1A H 1.0628 1.0498 0.6538 0.275 Uiso 0.50 1 calc PR
H1B H 1.0394 1.0518 0.6276 0.275 Uiso 0.50 1 calc PR
C2 C 1.151(2) 1.044(3) 0.6324(5) 0.229(7) Uiso 0.50 1 d PD
H2A H 1.1595 0.9946 0.6265 0.275 Uiso 0.50 1 calc PR
H2B H 1.1875 1.1026 0.6244 0.275 Uiso 0.50 1 calc PR
C3 C 0.7595(6) 0.4610(6) 0.60896(12) 0.076(2) Uani 1 1 d .
H3A H 0.7984 0.4802 0.5951 0.091 Uiso 1 1 calc R
H3B H 0.6964 0.4191 0.6041 0.091 Uiso 1 1 calc R
C4 C 0.7899(8) 0.4134(7) 0.62511(16) 0.106(4) Uani 1 1 d .
H4A H 0.7447 0.3856 0.6376 0.128 Uiso 1 1 calc R
H4B H 0.7921 0.3640 0.6167 0.128 Uiso 1 1 calc R
C5 C 0.277(3) 0.3500(16) 0.6165(6) 0.229(7) Uiso 0.50 1 d PD
H5A H 0.3245 0.3375 0.6110 0.275 Uiso 0.50 1 calc PR
H5B H 0.2351 0.3417 0.6037 0.275 Uiso 0.50 1 calc PR
C6 C 0.226(3) 0.291(3) 0.6378(6) 0.229(7) Uiso 0.50 1 d PD
H6A H 0.2336 0.2382 0.6408 0.275 Uiso 0.50 1 calc PR
H6B H 0.2285 0.3245 0.6520 0.275 Uiso 0.50 1 calc PR
C7 C 0.2896(5) 0.4483(5) 0.51191(11) 0.0629(17) Uani 1 1 d .
H7A H 0.2593 0.4174 0.5264 0.075 Uiso 1 1 calc R
H7B H 0.3432 0.4410 0.5098 0.075 Uiso 1 1 calc R
C8 C 0.2256(4) 0.4049(5) 0.49213(10) 0.0568(15) Uani 1 1 d .
H8A H 0.2541 0.4388 0.4778 0.068 Uiso 1 1 calc R
H8B H 0.2132 0.3420 0.4901 0.068 Uiso 1 1 calc R
C9 C 0.6256(5) 0.8371(4) 0.51216(8) 0.0541(15) Uani 1 1 d .
H9A H 0.6752 0.8541 0.5234 0.065 Uiso 1 1 calc R
H9B H 0.5682 0.7943 0.5200 0.065 Uiso 1 1 calc R
C10 C 0.6219(4) 0.9202(4) 0.50611(8) 0.0409(11) Uani 1 1 d .
H10A H 0.5802 0.9059 0.4929 0.049 Uiso 1 1 calc R
H10B H 0.5957 0.9360 0.5193 0.049 Uiso 1 1 calc R
N1 N 0.6390(7) 0.7908(5) 0.49347(9) 0.097(3) Uani 1 1 d .
H1D H 0.6368 0.7395 0.4988 0.116 Uiso 1 1 calc R
H1E H 0.6940 0.8275 0.4869 0.116 Uiso 1 1 calc R
H1F H 0.5947 0.7760 0.4828 0.116 Uiso 1 1 calc R
N2 N 0.7090(5) 1.0001(5) 0.50015(14) 0.0447(15) Uani 1 2 d SR
H2C H 0.7341 0.9857 0.4880 0.054 Uiso 0.50 1 calc PR
H2D H 0.7477 1.0147 0.5125 0.054 Uiso 0.50 1 calc PR

loop_
_atom_site_aniso_label
_atom_site_aniso_U_11
_atom_site_aniso_U_22
_atom_site_aniso_U_33
_atom_site_aniso_U_23
_atom_site_aniso_U_13
_atom_site_aniso_U_12
V1 0.0399(5) 0.0496(5) 0.0215(4) -0.0033(4) -0.0001(3) 0.0127(4)
V2 0.0555(5) 0.0347(4) 0.0175(4) -0.0039(3) 0.0012(3) 0.0137(4)
V3 0.0643(6) 0.0486(5) 0.0159(3) -0.0056(3) -0.0042(4) 0.0368(5)
V4 0.0520(5) 0.0410(5) 0.0246(4) -0.0036(3) -0.0076(4) 0.0185(4)
V5 0.0346(4) 0.0450(5) 0.0329(4) 0.0008(4) -0.0039(3) 0.0130(4)
O1 0.054(2) 0.058(2) 0.0248(17) -0.0036(16) 0.0012(15) 0.0284(19)
O2 0.055(2) 0.063(2) 0.0201(16) -0.0018(16) -0.0008(15) 0.036(2)
O3 0.054(2) 0.047(2) 0.0183(15) 0.0000(14) 0.0006(14) 0.0225(17)
O4 0.062(2) 0.058(2) 0.0109(14) -0.0041(14) -0.0027(14) 0.0408(19)
O5 0.063(2) 0.061(2) 0.0084(13) -0.0042(14) -0.0034(14) 0.0385(19)
O6 0.061(2) 0.048(2) 0.0185(15) -0.0062(14) -0.0066(15) 0.0309(17)
O7 0.059(2) 0.052(2) 0.0216(15) -0.0008(14) -0.0036(15) 0.0303(18)
O8 0.048(2) 0.053(2) 0.0241(16) -0.0033(15) -0.0084(15) 0.0247(18)
O9 0.045(2) 0.056(2) 0.0232(16) 0.0058(15) 0.0004(15) 0.0230(18)
O10 0.0409(19) 0.0428(19) 0.038(2) 0.0053(16) -0.0067(15) 0.0171(16)
O11 0.051(2) 0.064(3) 0.048(2) -0.002(2) 0.0030(19) 0.011(2)
O12 0.070(3) 0.040(2) 0.035(2) -0.0039(16) 0.0011(18) 0.0087(19)
O13 0.095(3) 0.060(3) 0.034(2) -0.0130(18) -0.012(2) 0.053(3)
O14 0.073(3) 0.045(2) 0.049(2) -0.0046(19) -0.020(2) 0.014(2)
O15 0.039(2) 0.062(3) 0.073(3) 0.003(2) -0.006(2) 0.009(2)
O16 0.094(3) 0.064(3) 0.0162(16) -0.0048(17) 0.0001(18) 0.046(2)
O17 0.067(2) 0.062(2) 0.0146(14) -0.0004(15) 0.0014(16) 0.033(2)
O18 0.061(2) 0.067(2) 0.0130(14) -0.0018(15) -0.0026(15) 0.039(2)
O19 0.052(2) 0.078(3) 0.0178(15) -0.0005(16) -0.0096(15) 0.033(2)
O20 0.061(2) 0.057(2) 0.0226(17) -0.0052(16) -0.0062(16) 0.0272(19)
O21 0.087(3) 0.054(2) 0.0227(17) 0.0002(16) -0.0036(18) 0.034(2)
O22 0.073(3) 0.081(3) 0.0240(17) 0.0022(18) 0.0014(17) 0.051(2)
O23 0.068(3) 0.087(3) 0.0202(17) 0.0068(18) -0.0048(17) 0.040(2)
O24 0.103(4) 0.053(2) 0.0231(18) 0.0007(17) 0.005(2) 0.032(3)
O25 0.065(2) 0.053(2) 0.0194(16) -0.0037(15) 0.0025(16) 0.0273(19)
O26 0.048(2) 0.067(3) 0.0250(16) -0.0144(17) -0.0106(15) 0.0276(19)
O27 0.057(2) 0.055(2) 0.0313(18) -0.0081(16) -0.0173(17) 0.0296(19)
O28 0.085(4) 0.083(3) 0.042(2) 0.023(2) 0.003(2) 0.010(3)
O29 0.096(3) 0.084(3) 0.0270(18) -0.003(2) -0.013(2) 0.063(3)
O30 0.064(3) 0.083(3) 0.052(3) 0.000(2) -0.018(2) 0.023(3)
O31 0.136(6) 0.158(7) 0.092(5) -0.004(5) -0.011(4) 0.092(6)
B1 0.053(3) 0.062(4) 0.023(3) -0.008(3) -0.001(2) 0.037(3)
B2 0.065(4) 0.062(4) 0.014(2) -0.005(2) -0.002(2) 0.041(3)
B3 0.062(4) 0.045(3) 0.022(2) -0.007(2) -0.005(2) 0.033(3)
B4 0.050(4) 0.056(4) 0.026(3) -0.008(3) -0.008(2) 0.024(3)
B5 0.043(3) 0.051(3) 0.030(3) -0.002(2) -0.006(2) 0.022(3)
B6 0.066(4) 0.060(4) 0.024(3) 0.006(3) 0.005(3) 0.035(3)
B7 0.067(4) 0.055(4) 0.018(2) 0.001(2) -0.001(3) 0.035(3)
B8 0.060(4) 0.048(3) 0.023(3) 0.003(2) -0.008(2) 0.033(3)
B9 0.064(4) 0.067(4) 0.010(2) -0.005(2) -0.005(2) 0.045(3)
B10 0.057(4) 0.056(4) 0.032(3) -0.007(3) -0.009(3) 0.030(3)
C3 0.126(7) 0.087(5) 0.053(4) -0.017(4) -0.035(4) 0.081(5)
C4 0.170(10) 0.104(7) 0.087(6) -0.014(5) -0.057(7) 0.099(7)
C7 0.068(4) 0.077(5) 0.043(3) -0.010(3) -0.018(3) 0.036(4)
C8 0.055(3) 0.070(4) 0.044(3) -0.009(3) -0.014(3) 0.030(3)
C9 0.087(4) 0.053(3) 0.022(2) -0.002(2) -0.006(3) 0.035(3)
C10 0.048(3) 0.050(3) 0.022(2) -0.002(2) -0.003(2) 0.023(2)
N1 0.201(9) 0.092(5) 0.041(3) -0.008(3) -0.019(4) 0.106(6)
N2 0.054(3) 0.064(4) 0.019(3) -0.004(3) -0.0019(13) 0.032(2)

loop_
_atom_type_symbol
_atom_type_description
_atom_type_scat_dispersion_real
_atom_type_scat_dispersion_imag
_atom_type_scat_source
C C 0.0033 0.0016 'International Tables Vol C Tables 4.2.6.8 and 6.1.1.4'
H H 0.0000 0.0000 'International Tables Vol C Tables 4.2.6.8 and 6.1.1.4'
B B 0.0013 0.0007 'International Tables Vol C Tables 4.2.6.8 and 6.1.1.4'
N N 0.0061 0.0033 'International Tables Vol C Tables 4.2.6.8 and 6.1.1.4'
O O 0.0106 0.0060 'International Tables Vol C Tables 4.2.6.8 and 6.1.1.4'
V V 0.3005 0.5294 'International Tables Vol C Tables 4.2.6.8 and 6.1.1.4'

loop_
_geom_angle_atom_site_label_1
_geom_angle_atom_site_label_2
_geom_angle_atom_site_label_3
_geom_angle
_geom_angle_site_symmetry_1
_geom_angle_site_symmetry_3
O11 V1 O1 109.8(2) . .
O11 V1 O1 108.8(2) . 12_566
O1 V1 O1 83.34(16) . 12_566
O11 V1 O2 107.3(2) . 12_566
O1 V1 O2 88.22(15) . 12_566
O1 V1 O2 143.65(17) 12_566 12_566
O11 V1 O3 108.5(2) . .
O1 V1 O3 141.44(17) . .
O1 V1 O3 88.07(15) 12_566 .
O2 V1 O3 76.85(15) 12_566 .
O11 V1 V1 108.12(18) . 12_566
O1 V1 V1 42.64(10) . 12_566
O1 V1 V1 42.01(12) 12_566 12_566
O2 V1 V1 126.81(12) 12_566 12_566
O3 V1 V1 125.41(11) . 12_566
O11 V1 V2 103.80(18) . .
O1 V1 V2 124.26(12) . .
O1 V1 V2 125.41(12) 12_566 .
O2 V1 V2 38.97(11) 12_566 .
O3 V1 V2 39.75(10) . .
V1 V1 V2 148.08(2) 12_566 .
O12 V2 O5 109.2(2) . 12_566
O12 V2 O4 111.01(18) . 12_566
O5 V2 O4 81.22(15) 12_566 12_566
O12 V2 O2 108.0(2) . 12_566
O5 V2 O2 142.66(16) 12_566 12_566
O4 V2 O2 88.46(15) 12_566 12_566
O12 V2 O3 108.41(19) . .
O5 V2 O3 89.25(14) 12_566 .
O4 V2 O3 140.42(15) 12_566 .
O2 V2 O3 76.21(14) 12_566 .
O12 V2 V3 113.71(19) . 12_566
O5 V2 V3 40.64(10) 12_566 12_566
O4 V2 V3 40.79(11) 12_566 12_566
O2 V2 V3 122.61(12) 12_566 12_566
O3 V2 V3 122.17(11) . 12_566
O12 V2 V1 104.20(19) . .
O5 V2 V1 125.61(10) 12_566 .
O4 V2 V1 124.15(11) 12_566 .
O2 V2 V1 38.95(10) 12_566 .
O3 V2 V1 39.11(10) . .
V3 V2 V1 142.09(4) 12_566 .
O13 V3 O5 110.25(19) . .
O13 V3 O4 110.5(2) . .
O5 V3 O4 81.96(15) . .
O13 V3 O7 108.5(2) . .
O5 V3 O7 88.05(14) . .
O4 V3 O7 140.86(15) . .
O13 V3 O6 108.16(19) . .
O5 V3 O6 141.42(15) . .
O4 V3 O6 88.05(15) . .
O7 V3 O6 76.58(15) . .
O13 V3 V2 114.17(19) . 12_566
O5 V3 V2 41.03(11) . 12_566
O4 V3 V2 41.14(10) . 12_566
O7 V3 V2 121.65(11) . 12_566
O6 V3 V2 121.97(12) . 12_566
O13 V3 V4 106.50(19) . .
O5 V3 V4 122.84(11) . .
O4 V3 V4 123.03(11) . .
O7 V3 V4 38.61(10) . .
O6 V3 V4 39.09(11) . .
V2 V3 V4 139.33(4) 12_566 .
O14 V4 O9 110.0(2) . .
O14 V4 O8 111.6(2) . .
O9 V4 O8 81.92(15) . .
O14 V4 O7 108.1(2) . .
O9 V4 O7 87.72(15) . .
O8 V4 O7 140.14(16) . .
O14 V4 O6 108.2(2) . .
O9 V4 O6 141.58(16) . .
O8 V4 O6 87.91(15) . .
O7 V4 O6 76.74(15) . .
O14 V4 V5 110.98(19) . .
O9 V4 V5 41.39(11) . .
O8 V4 V5 41.53(11) . .
O7 V4 V5 123.65(11) . .
O6 V4 V5 124.45(11) . .
O14 V4 V3 106.28(19) . .
O9 V4 V3 122.64(11) . .
O8 V4 V3 122.75(12) . .
O7 V4 V3 38.64(10) . .
O6 V4 V3 39.22(10) . .
V5 V4 V3 142.72(4) . .
O15 V5 O8 109.0(2) . .
O15 V5 O9 109.6(2) . .
O8 V5 O9 82.00(15) . .
O15 V5 O10 109.3(2) . 12_566
O8 V5 O10 141.53(16) . 12_566
O9 V5 O10 87.87(15) . 12_566
O15 V5 O10 107.8(2) . .
O8 V5 O10 88.05(16) . .
O9 V5 O10 142.60(16) . .
O10 V5 O10 77.85(16) 12_566 .
O15 V5 V4 108.92(19) . .
O8 V5 V4 41.58(11) . .
O9 V5 V4 41.42(11) . .
O10 V5 V4 124.32(11) 12_566 .
O10 V5 V4 124.99(12) . .
O15 V5 V5 103.32(19) . 12_566
O8 V5 V5 125.50(12) . 12_566
O9 V5 V5 125.96(12) . 12_566
O10 V5 V5 40.36(10) 12_566 12_566
O10 V5 V5 39.97(11) . 12_566
V4 V5 V5 147.76(3) . 12_566
B10 O1 V1 133.1(4) . .
B10 O1 V1 131.5(4) . 12_566
V1 O1 V1 95.35(15) . 12_566
B1 O2 V1 129.1(4) . 12_566
B1 O2 V2 127.5(4) . 12_566
V1 O2 V2 102.08(15) 12_566 12_566
B9 O3 V1 128.4(4) 12_566 .
B9 O3 V2 127.1(4) 12_566 .
V1 O3 V2 101.14(14) . .
B2 O4 V3 130.3(4) . .
B2 O4 V2 131.6(4) . 12_566
V3 O4 V2 98.07(14) . 12_566
B8 O5 V3 131.7(4) . .
B8 O5 V2 129.6(4) . 12_566
V3 O5 V2 98.33(14) . 12_566
B3 O6 V4 127.4(4) . .
B3 O6 V3 128.8(4) . .
V4 O6 V3 101.69(15) . .
B7 O7 V4 128.8(4) . .
B7 O7 V3 127.7(4) . .
V4 O7 V3 102.75(15) . .
B4 O8 V5 129.5(3) . .
B4 O8 V4 133.5(4) . .
V5 O8 V4 96.89(16) . .
B6 O9 V5 131.7(4) . .
B6 O9 V4 131.0(4) . .
V5 O9 V4 97.19(15) . .
B5 O10 V5 129.7(3) . 12_566
B5 O10 V5 128.4(4) . .
V5 O10 V5 99.68(16) 12_566 .
B1 O16 B10 131.5(4) . 12_566
B1 O17 B2 132.6(4) . .
B3 O18 B2 131.3(4) . .
B3 O19 B4 131.8(4) . .
B5 O20 B4 131.0(5) . .
B5 O21 B6 131.1(4) . 12_566
B7 O22 B6 130.0(4) . .
B7 O23 B8 127.3(4) . .
B9 O24 B8 129.6(4) . .
B9 O25 B10 128.6(5) . .
C8 O26 B2 118.8(4) . 8_566
C7 O27 B4 118.7(5) . .
C5 O28 B6 121.6(18) . .
C3 O29 B8 119.8(5) . .
C1 O30 B10 120.5(17) . .
C2 O33 O33 121(3) . 7_556
O16 B1 O17 118.3(5) . .
O16 B1 O2 121.7(5) . .
O17 B1 O2 120.0(5) . .
O26 B2 O18 107.4(4) 8_666 .
O26 B2 O17 109.0(5) 8_666 .
O18 B2 O17 107.9(5) . .
O26 B2 O4 111.4(5) 8_666 .
O18 B2 O4 111.2(4) . .
O17 B2 O4 109.8(4) . .
O19 B3 O18 116.5(5) . .
O19 B3 O6 122.0(5) . .
O18 B3 O6 121.5(5) . .
O20 B4 O27 106.1(5) . .
O20 B4 O19 108.2(5) . .
O27 B4 O19 109.8(4) . .
O20 B4 O8 111.6(4) . .
O27 B4 O8 112.1(5) . .
O19 B4 O8 108.9(5) . .
O20 B5 O21 117.2(5) . .
O20 B5 O10 122.0(5) . .
O21 B5 O10 120.8(5) . .
O22 B6 O28 111.5(5) . .
O22 B6 O9 112.8(5) . .
O28 B6 O9 111.3(5) . .
O22 B6 O21 106.4(5) . 12_566
O28 B6 O21 105.1(5) . 12_566
O9 B6 O21 109.4(5) . 12_566
O22 B7 O7 121.7(5) . .
O22 B7 O23 117.7(4) . .
O7 B7 O23 120.5(5) . .
O23 B8 O29 109.8(5) . .
O23 B8 O24 106.6(5) . .
O29 B8 O24 103.9(5) . .
O23 B8 O5 112.7(5) . .
O29 B8 O5 112.8(5) . .
O24 B8 O5 110.5(4) . .
O3 B9 O25 124.2(6) 12_566 .
O3 B9 O24 123.8(5) 12_566 .
O25 B9 O24 112.0(4) . .
O16 B10 O1 112.2(5) 12_566 .
O16 B10 O25 106.7(5) 12_566 .
O1 B10 O25 110.9(4) . .
O16 B10 O30 108.7(5) 12_566 .
O1 B10 O30 111.6(5) . .
O25 B10 O30 106.5(5) . .
O30 C1 C2 129(3) . .
O30 C1 H1A 105.1 . .
C2 C1 H1A 105.1 . .
O30 C1 H1B 105.1 . .
C2 C1 H1B 105.1 . .
H1A C1 H1B 105.9 . .
O33 C2 C1 68(2) . .
O33 C2 H2A 116.9 . .
C1 C2 H2A 116.9 . .
O33 C2 H2B 116.9 . .
C1 C2 H2B 116.9 . .
H2A C2 H2B 113.9 . .
O29 C3 C4 110.2(6) . .
O29 C3 H3A 109.6 . .
C4 C3 H3A 109.6 . .
O29 C3 H3B 109.6 . .
C4 C3 H3B 109.6 . .
H3A C3 H3B 108.1 . .
O31 C4 C3 113.4(8) . .
O31 C4 H4A 108.9 . .
C3 C4 H4A 108.9 . .
O31 C4 H4B 108.9 . .
C3 C4 H4B 108.9 . .
H4A C4 H4B 107.7 . .
O28 C5 C6 99(3) . .
O28 C5 H5A 111.9 . .
C6 C5 H5A 111.9 . .
O28 C5 H5B 111.9 . .
C6 C5 H5B 111.9 . .
H5A C5 H5B 109.6 . .
O32 C6 C5 75(3) . .
O32 C6 H6A 116.0 . .
C5 C6 H6A 116.0 . .
O32 C6 H6B 116.0 . .
C5 C6 H6B 116.0 . .
H6A C6 H6B 113.0 . .
O27 C7 C8 111.3(6) . .
O27 C7 H7A 109.4 . .
C8 C7 H7A 109.4 . .
O27 C7 H7B 109.4 . .
C8 C7 H7B 109.4 . .
H7A C7 H7B 108.0 . .
O26 C8 C7 111.3(5) . .
O26 C8 H8A 109.4 . .
C7 C8 H8A 109.4 . .
O26 C8 H8B 109.4 . .
C7 C8 H8B 109.4 . .
H8A C8 H8B 108.0 . .
N1 C9 C10 116.1(5) . .
N1 C9 H9A 108.3 . .
C10 C9 H9A 108.3 . .
N1 C9 H9B 108.3 . .
C10 C9 H9B 108.3 . .
H9A C9 H9B 107.4 . .
N2 C10 C9 115.7(6) . .
N2 C10 H10A 108.3 . .
C9 C10 H10A 108.3 . .
N2 C10 H10B 108.3 . .
C9 C10 H10B 108.3 . .
H10A C10 H10B 107.4 . .
C9 N1 H1D 109.5 . .
C9 N1 H1E 109.5 . .
H1D N1 H1E 109.5 . .
C9 N1 H1F 109.5 . .
H1D N1 H1F 109.5 . .
H1E N1 H1F 109.5 . .
C10 N2 C10 113.7(6) . 8_676
C10 N2 H2C 108.8 . .
C10 N2 H2C 108.8 8_676 .
C10 N2 H2D 108.8 . .
C10 N2 H2D 108.8 8_676 .
H2C N2 H2D 107.7 . .

loop_
_geom_bond_atom_site_label_1
_geom_bond_atom_site_label_2
_geom_bond_distance
_geom_bond_site_symmetry_2
V1 O11 1.609(4) .
V1 O1 1.910(4) .
V1 O1 1.933(4) 12_566
V1 O2 1.975(4) 12_566
V1 O3 1.975(4) .
V1 V1 2.841(2) 12_566
V1 V2 3.0723(14) .
V2 O12 1.587(4) .
V2 O5 1.934(4) 12_566
V2 O4 1.937(3) 12_566
V2 O2 1.976(4) 12_566
V2 O3 2.002(4) .
V2 V3 2.9147(14) 12_566
V3 O13 1.605(4) .
V3 O5 1.919(3) .
V3 O4 1.923(4) .
V3 O7 1.969(4) .
V3 O6 1.985(4) .
V3 V2 2.9147(14) 12_566
V3 V4 3.0751(14) .
V4 O14 1.599(4) .
V4 O9 1.917(4) .
V4 O8 1.922(4) .
V4 O7 1.967(4) .
V4 O6 1.980(4) .
V4 V5 2.8757(14) .
V5 O15 1.587(4) .
V5 O8 1.920(4) .
V5 O9 1.916(4) .
V5 O10 1.988(4) 12_566
V5 O10 2.004(4) .
V5 V5 3.051(2) 12_566
O1 B10 1.471(7) .
O1 V1 1.933(3) 12_566
O2 B1 1.415(7) .
O2 V1 1.975(4) 12_566
O2 V2 1.976(4) 12_566
O3 B9 1.356(7) 12_566
O4 B2 1.482(6) .
O4 V2 1.937(3) 12_566
O5 B8 1.468(6) .
O5 V2 1.934(4) 12_566
O6 B3 1.388(7) .
O7 B7 1.380(6) .
O8 B4 1.482(7) .
O9 B6 1.475(6) .
O10 B5 1.383(7) .
O10 V5 1.988(4) 12_566
O16 B1 1.331(8) .
O16 B10 1.470(8) 12_566
O17 B1 1.336(7) .
O17 B2 1.471(8) .
O18 B3 1.349(8) .
O18 B2 1.470(8) .
O19 B3 1.344(7) .
O19 B4 1.478(8) .
O20 B5 1.345(7) .
O20 B4 1.435(8) .
O21 B5 1.367(8) .
O21 B6 1.489(8) 12_566
O22 B7 1.366(8) .
O22 B6 1.438(8) .
O23 B7 1.370(8) .
O23 B8 1.433(8) .
O24 B9 1.372(9) .
O24 B8 1.461(7) .
O25 B9 1.363(7) .
O25 B10 1.468(8) .
O26 C8 1.426(8) .
O26 B2 1.450(7) 8_566
O27 C7 1.365(8) .
O27 B4 1.456(7) .
O28 C5 1.368(19) .
O28 B6 1.444(9) .
O29 C3 1.398(8) .
O29 B8 1.453(7) .
O30 C1 1.414(19) .
O30 B10 1.508(8) .
O31 C4 1.471(12) .
O32 C6 1.367(19) .
O33 C2 1.423(19) .
O33 O33 2.97(6) 7_556
B2 O26 1.450(6) 8_666
B6 O21 1.489(8) 12_566
B9 O3 1.356(6) 12_566
B10 O16 1.470(8) 12_566
C1 C2 1.480(19) .
C1 H1A 0.9900 .
C1 H1B 0.9900 .
C2 H2A 0.9900 .
C2 H2B 0.9900 .
C3 C4 1.492(9) .
C3 H3A 0.9900 .
C3 H3B 0.9900 .
C4 H4A 0.9900 .
C4 H4B 0.9900 .
C5 C6 1.560(19) .
C5 H5A 0.9900 .
C5 H5B 0.9900 .
C6 H6A 0.9900 .
C6 H6B 0.9900 .
C7 C8 1.501(8) .
C7 H7A 0.9900 .
C7 H7B 0.9900 .
C8 H8A 0.9900 .
C8 H8B 0.9900 .
C9 N1 1.427(8) .
C9 C10 1.489(8) .
C9 H9A 0.9900 .
C9 H9B 0.9900 .
C10 N2 1.468(9) .
C10 H10A 0.9900 .
C10 H10B 0.9900 .
N1 H1D 0.9100 .
N1 H1E 0.9100 .
N1 H1F 0.9100 .
N2 C10 1.470(9) 8_676
N2 H2C 0.9200 .
N2 H2D 0.9200 .

loop_
_platon_squeeze_void_nr
_platon_squeeze_void_average_x
_platon_squeeze_void_average_y
_platon_squeeze_void_average_z
_platon_squeeze_void_volume
_platon_squeeze_void_count_electrons
_platon_squeeze_void_content
1 -0.235 0.265 0.024 5007 665 ' '
2 0.189 0.378 0.250 103 17 ' '
3 0.189 0.811 0.917 102 17 ' '
4 0.378 0.189 0.083 102 17 ' '
5 0.621 0.811 0.583 102 17 ' '
6 0.811 0.189 0.417 102 17 ' '
7 0.811 0.621 0.750 103 17 ' '
